data_4001460
loop_
_publ_author_name
'Wang, Lei'
'Hwu, Shiou-Jyh'

_publ_section_title
;
 A New Series of Chalcohalide Semiconductors with Composite
 CdBr2/Sb2Se3Lattices: Synthesis and Characterization of CdSb2Se3Br2and
 Indium Derivatives InSb2S4X (X = Cl and Br) and InM2Se4Br (M = Sb and Bi)
;
_journal_issue 25
_journal_name_full 'Chemistry of Materials'
_journal_page_first 6212
_journal_paper_doi 10.1021/cm701995d
_journal_volume 19
_journal_year 2007
_chemical_formula_sum 'Br In S4 Sb2'
_chemical_formula_weight 566.47
_chemical_name_common 'Indium Antimony Sulfobromide'
_chemical_name_systematic
; 
 ? 
;
_space_group_IT_number 12
_symmetry_cell_setting monoclinic
_symmetry_space_group_name_Hall '-C 2y'
_symmetry_space_group_name_H-M 'C 1 2/m 1'
_atom_sites_solution_primary direct
_atom_sites_solution_secondary difmap
_audit_creation_method SHELXL-97
_cell_angle_alpha 90.00
_cell_angle_beta 119.13(3)
_cell_angle_gamma 90.00
_cell_formula_units_Z 4
_cell_length_a 20.177(4)
_cell_length_b 3.8670(8)
_cell_length_c 11.660(2)
_cell_measurement_reflns_used 2559
_cell_measurement_temperature 293(2)
_cell_measurement_theta_max 26.0212
_cell_measurement_theta_min 2.3116
_cell_volume 794.7(4)
_computing_cell_refinement 'CrystalClear (Rigaku/MSC, 1999)'
_computing_data_collection 'CrystalClear (Rigaku/MSC, 1999)'
_computing_data_reduction 'CrystalClear (Rigaku/MSC, 1999)'
_computing_molecular_graphics 'SHELXL-97 (Sheldrick, 1997)'
_computing_publication_material 'SHELXL-97 (Sheldrick, 1997)'
_computing_structure_refinement 'SHELXL-97 (Sheldrick, 1997)'
_computing_structure_solution 'SHELXS-97 (Sheldrick, 1990)'
_diffrn_ambient_temperature 293(2)
_diffrn_detector_area_resol_mean 14.6199
_diffrn_measured_fraction_theta_full 0.998
_diffrn_measured_fraction_theta_max 0.998
_diffrn_measurement_details
;
scan:
 Number of images: 360
            Slice: -90.0000 - 90.0000
      Image width: 0.5000
         Exp time: 10.0000
    Rotation axis: Omega
            Omega: 0.0000
              Chi: 45.0000
              Phi: 0.0000
              XTD: 27.6365
           2theta: -0.2514
scan:
 Number of images: 120
            Slice: -30.0000 - 30.0000
      Image width: 0.5000
         Exp time: 10.0000
    Rotation axis: Omega
            Omega: 0.0000
              Chi: 45.0000
              Phi: 90.0000
              XTD: 27.6365
           2theta: -0.2514

;
_diffrn_measurement_device
;
Mercury CCD (2x2 bin mode)
;
_diffrn_measurement_device_details
;
AFC8: Eulerian 3-circle
;
_diffrn_measurement_device_type 'Rigaku AFC8S'
_diffrn_measurement_method '\w scans'
_diffrn_radiation_detector CCD
_diffrn_radiation_monochromator graphite
_diffrn_radiation_source 'fine-focus sealed tube'
_diffrn_radiation_type MoK\a
_diffrn_radiation_wavelength 0.71073
_diffrn_reflns_av_R_equivalents 0.0643
_diffrn_reflns_av_sigmaI/netI 0.0433
_diffrn_reflns_limit_h_max 24
_diffrn_reflns_limit_h_min -24
_diffrn_reflns_limit_k_max 4
_diffrn_reflns_limit_k_min -4
_diffrn_reflns_limit_l_max 13
_diffrn_reflns_limit_l_min -14
_diffrn_reflns_number 3738
_diffrn_reflns_theta_full 25.99
_diffrn_reflns_theta_max 25.99
_diffrn_reflns_theta_min 2.31
_diffrn_standards_decay_% 0
_diffrn_standards_interval_count 0
_diffrn_standards_interval_time 0
_diffrn_standards_number 0
_exptl_absorpt_coefficient_mu 15.603
_exptl_absorpt_correction_T_max 0.8596
_exptl_absorpt_correction_T_min 0.0930
_exptl_absorpt_correction_type multi-scan
_exptl_absorpt_process_details 'REQAB, CrystalClear'
_exptl_crystal_colour Red
_exptl_crystal_density_diffrn 4.735
_exptl_crystal_density_method 'not measured'
_exptl_crystal_description needle
_exptl_crystal_F_000 1000
_exptl_crystal_size_max 0.29
_exptl_crystal_size_mid 0.01
_exptl_crystal_size_min 0.01
_refine_diff_density_max 1.615
_refine_diff_density_min -1.433
_refine_diff_density_rms 0.344
_refine_ls_extinction_method none
_refine_ls_goodness_of_fit_ref 1.116
_refine_ls_matrix_type full
_refine_ls_number_parameters 49
_refine_ls_number_reflns 905
_refine_ls_number_restraints 0
_refine_ls_restrained_S_all 1.116
_refine_ls_R_factor_all 0.0620
_refine_ls_R_factor_gt 0.0496
_refine_ls_shift/su_max 0.000
_refine_ls_shift/su_mean 0.000
_refine_ls_structure_factor_coef Fsqd
_refine_ls_weighting_details 'calc w=1/[\s^2^(Fo^2^)+(0.0369P)^2^+42.3501P] where P=(Fo^2^+2Fc^2^)/3'
_refine_ls_weighting_scheme calc
_refine_ls_wR_factor_gt 0.0985
_refine_ls_wR_factor_ref 0.1038
_reflns_number_gt 787
_reflns_number_total 905
_reflns_threshold_expression >2sigma(I)
_cod_data_source_file cm701995d-file003.cif
_cod_data_source_block lw2-189-2a-new_InSb2S4Br
_cod_depositor_comments
;
The following automatic conversions were performed:

'_exptl_absorpt_correction_type' value 'Multi-scan' changed to
'multi-scan' according to
/home/saulius/struct/CIF-dictionaries/cif_core.dic dictionary named
'cif_core.dic' version 2.4.1 from 2010-06-29.

Automatic conversion script
Id: cif_fix_values 1715 2011-07-08 13:25:40Z adriana 
;
_cod_original_cell_volume 794.7(3)
_cod_original_sg_symbol_H-M 'C 2/m'
_cod_database_code 4001460

loop_
_symmetry_equiv_pos_as_xyz
'x, y, z'
'-x, y, -z'
'x+1/2, y+1/2, z'
'-x+1/2, y+1/2, -z'
'-x, -y, -z'
'x, -y, z'
'-x+1/2, -y+1/2, -z'
'x+1/2, -y+1/2, z'

loop_
_atom_site_label
_atom_site_type_symbol
_atom_site_fract_x
_atom_site_fract_y
_atom_site_fract_z
_atom_site_U_iso_or_equiv
_atom_site_adp_type
_atom_site_occupancy
_atom_site_symmetry_multiplicity
_atom_site_calc_flag
_atom_site_refinement_flags
In In -0.16332(6) 0.5000 0.56622(12) 0.0174(3) Uani 1 2 d S
Sb1 Sb 0.04659(6) 1.0000 0.78310(11) 0.0179(3) Uani 1 2 d S
Sb2 Sb 0.20494(6) 0.5000 1.09696(11) 0.0203(3) Uani 1 2 d S
S1 S -0.2877(2) 0.5000 0.3482(4) 0.0136(8) Uani 1 2 d S
S2 S 0.3195(2) 0.0000 1.1315(4) 0.0188(9) Uani 1 2 d S
S3 S 0.1013(2) 1.0000 1.0247(4) 0.0160(8) Uani 1 2 d S
S4 S -0.0366(2) 0.5000 0.7878(4) 0.0169(8) Uani 1 2 d S
Br Br -0.10398(10) 0.0000 0.46528(18) 0.0270(5) Uani 1 2 d S

loop_
_atom_site_aniso_label
_atom_site_aniso_U_11
_atom_site_aniso_U_22
_atom_site_aniso_U_33
_atom_site_aniso_U_23
_atom_site_aniso_U_13
_atom_site_aniso_U_12
In 0.0136(5) 0.0150(6) 0.0193(6) 0.000 0.0046(5) 0.000
Sb1 0.0185(5) 0.0158(6) 0.0178(6) 0.000 0.0077(4) 0.000
Sb2 0.0225(6) 0.0201(6) 0.0171(6) 0.000 0.0087(5) 0.000
S1 0.0154(17) 0.0107(19) 0.0130(19) 0.000 0.0055(15) 0.000
S2 0.0193(19) 0.018(2) 0.019(2) 0.000 0.0097(16) 0.000
S3 0.0125(17) 0.013(2) 0.020(2) 0.000 0.0066(15) 0.000
S4 0.0124(17) 0.014(2) 0.020(2) 0.000 0.0041(15) 0.000
Br 0.0242(9) 0.0344(11) 0.0250(10) 0.000 0.0140(7) 0.000

loop_
_atom_type_symbol
_atom_type_description
_atom_type_scat_dispersion_real
_atom_type_scat_dispersion_imag
_atom_type_scat_source
S S 0.1246 0.1234 'International Tables Vol C Tables 4.2.6.8 and 6.1.1.4'
Br Br -0.2901 2.4595 'International Tables Vol C Tables 4.2.6.8 and 6.1.1.4'
In In -0.7276 1.3100 'International Tables Vol C Tables 4.2.6.8 and 6.1.1.4'
Sb Sb -0.5866 1.5461 'International Tables Vol C Tables 4.2.6.8 and 6.1.1.4'

loop_
_geom_angle_atom_site_label_1
_geom_angle_atom_site_label_2
_geom_angle_atom_site_label_3
_geom_angle
_geom_angle_site_symmetry_1
_geom_angle_site_symmetry_3
S1 In S1 90.52(11) . 7_466
S1 In S1 90.52(11) . 7_456
S1 In S1 96.95(14) 7_466 7_456
S1 In S4 179.90(14) . .
S1 In S4 89.55(11) 7_466 .
S1 In S4 89.55(11) 7_456 .
S1 In Br 89.76(8) . 1_565
S1 In Br 88.16(7) 7_466 1_565
S1 In Br 174.88(8) 7_456 1_565
S4 In Br 90.17(8) . 1_565
S1 In Br 89.76(8) . .
S1 In Br 174.88(8) 7_466 .
S1 In Br 88.16(7) 7_456 .
S4 In Br 90.17(8) . .
Br In Br 86.73(6) 1_565 .
S3 Sb1 S4 84.83(12) . 1_565
S3 Sb1 S4 84.83(12) . .
S4 Sb1 S4 97.15(14) 1_565 .
S2 Sb2 S3 86.84(12) 7_557 1_545
S2 Sb2 S3 86.84(12) 7_557 .
S3 Sb2 S3 92.99(12) 1_545 .
S2 Sb2 S2 82.89(12) 7_557 1_565
S3 Sb2 S2 168.92(13) 1_545 1_565
S3 Sb2 S2 90.58(8) . 1_565
S2 Sb2 S2 82.89(12) 7_557 .
S3 Sb2 S2 90.58(8) 1_545 .
S3 Sb2 S2 168.92(13) . .
S2 Sb2 S2 84.06(11) 1_565 .
In S1 In 89.48(11) . 7_466
In S1 In 89.48(11) . 7_456
In S1 In 96.95(14) 7_466 7_456
Sb2 S2 Sb2 97.11(12) 7_557 1_545
Sb2 S2 Sb2 97.11(12) 7_557 .
Sb2 S2 Sb2 84.06(11) 1_545 .
Sb1 S3 Sb2 101.90(12) . 1_565
Sb1 S3 Sb2 101.90(12) . .
Sb2 S3 Sb2 92.99(12) 1_565 .
Sb1 S4 Sb1 97.15(14) . 1_545
Sb1 S4 In 108.27(12) . .
Sb1 S4 In 108.27(12) 1_545 .
In Br In 86.73(6) 1_545 .

loop_
_geom_bond_atom_site_label_1
_geom_bond_atom_site_label_2
_geom_bond_distance
_geom_bond_site_symmetry_2
In S1 2.559(4) .
In S1 2.583(3) 7_466
In S1 2.583(3) 7_456
In S4 2.604(4) .
In Br 2.8158(17) 1_565
In Br 2.8158(17) .
Sb1 S3 2.475(4) .
Sb1 S4 2.579(3) 1_565
Sb1 S4 2.579(3) .
Sb2 S2 2.462(5) 7_557
Sb2 S3 2.666(3) 1_545
Sb2 S3 2.666(3) .
Sb2 S2 2.888(3) 1_565
Sb2 S2 2.888(3) .
S1 In 2.583(3) 7_466
S1 In 2.583(3) 7_456
S2 Sb2 2.462(5) 7_557
S2 Sb2 2.888(3) 1_545
S3 Sb2 2.666(3) 1_565
S4 Sb1 2.579(3) 1_545
Br In 2.8158(17) 1_545
